data_7718713
loop_
_publ_author_name
'Riethmann, Melanie'
'F&#xf6;hrenbacher, Steffen A'
'Luz, Christian'
'Ignat'ev, Nikolai V.'
'Finze, Maik'
'Radius, Udo'

_publ_section_title
;
 Tris(pentafluoroethyl)difluorophosphorane for fluoride abstraction and
 ligand exchange reactions of N-heterocyclic carbene and cyclic
 alkyl(amino)carbene copper(I) fluorides.
;
_journal_issue 23
_journal_name_full 'Dalton transactions (Cambridge, England : 2003)'
_journal_page_first 9310
_journal_page_last 9328
_journal_paper_doi 10.1039/d5dt00904a
_journal_volume 54
_journal_year 2025
_chemical_formula_moiety 'C31 H42 Cu N4, C6 F18 P'
_chemical_formula_sum 'C37 H42 Cu F18 N4 P'
_chemical_formula_weight 979.25
_space_group_crystal_system monoclinic
_space_group_IT_number 14
_space_group_name_Hall '-P 2yn'
_space_group_name_H-M_alt 'P 1 21/n 1'
_atom_sites_solution_hydrogens geom
_audit_creation_method SHELXL-2018/3
_audit_update_record
;
2025-04-16 deposited with the CCDC.	2025-05-15 downloaded from the CCDC.
;
_cell_angle_alpha 90
_cell_angle_beta 106.5990(10)
_cell_angle_gamma 90
_cell_formula_units_Z 4
_cell_length_a 12.60010(10)
_cell_length_b 22.0470(2)
_cell_length_c 16.4358(2)
_cell_measurement_reflns_used 16774
_cell_measurement_temperature 100.00(10)
_cell_measurement_theta_max 76.9030
_cell_measurement_theta_min 3.4750
_cell_volume 4375.51(8)
_computing_cell_refinement 'CrysAlisPro 1.171.40.61a (Rigaku OD, 2019)'
_computing_data_collection 'CrysAlisPro 1.171.40.61a (Rigaku OD, 2019)'
_computing_data_reduction 'CrysAlisPro 1.171.40.61a (Rigaku OD, 2019)'
_computing_molecular_graphics 'SHELXL-2018/3 (Sheldrick, 2018)'
_computing_publication_material 'SHELXL-2018/3 (Sheldrick, 2018)'
_computing_structure_refinement 'SHELXL-2018/3 (Sheldrick, 2018)'
_computing_structure_solution 'SHELXT 2014/5 (Sheldrick, 2014)'
_diffrn_ambient_temperature 100(2)
_diffrn_measured_fraction_theta_full 0.996
_diffrn_measured_fraction_theta_max 0.993
_diffrn_measurement_device_type 'XtaLAB Synergy, Dualflex, HyPix'
_diffrn_measurement_method '\w scans'
_diffrn_radiation_type CuK\a
_diffrn_radiation_wavelength 1.54184
_diffrn_reflns_av_R_equivalents 0.0610
_diffrn_reflns_av_unetI/netI 0.0411
_diffrn_reflns_Laue_measured_fraction_full 0.996
_diffrn_reflns_Laue_measured_fraction_max 0.993
_diffrn_reflns_limit_h_max 15
_diffrn_reflns_limit_h_min -15
_diffrn_reflns_limit_k_max 27
_diffrn_reflns_limit_k_min -26
_diffrn_reflns_limit_l_max 20
_diffrn_reflns_limit_l_min -19
_diffrn_reflns_number 45059
_diffrn_reflns_point_group_measured_fraction_full 0.996
_diffrn_reflns_point_group_measured_fraction_max 0.993
_diffrn_reflns_theta_full 72.000
_diffrn_reflns_theta_max 74.500
_diffrn_reflns_theta_min 3.449
_diffrn_source 'micro-focus sealed X-ray tube'
_exptl_absorpt_coefficient_mu 2.044
_exptl_absorpt_correction_T_max 1.000
_exptl_absorpt_correction_T_min 0.652
_exptl_absorpt_correction_type gaussian
_exptl_absorpt_process_details
;
CrysAlisPro 1.171.40.61a (Rigaku Oxford Diffraction, 2019)
Numerical absorption correction based on gaussian integration over
			a multifaceted crystal model
Empirical absorption correction using spherical harmonics,
 implemented in SCALE3 ABSPACK scaling algorithm.
;
_exptl_crystal_colour colourless
_exptl_crystal_density_diffrn 1.487
_exptl_crystal_description block
_exptl_crystal_F_000 1992
_exptl_crystal_size_max 0.249
_exptl_crystal_size_mid 0.146
_exptl_crystal_size_min 0.116
_refine_diff_density_max 0.478
_refine_diff_density_min -0.501
_refine_diff_density_rms 0.063
_refine_ls_extinction_method none
_refine_ls_goodness_of_fit_ref 0.928
_refine_ls_hydrogen_treatment constr
_refine_ls_matrix_type full
_refine_ls_number_parameters 560
_refine_ls_number_reflns 8901
_refine_ls_number_restraints 0
_refine_ls_restrained_S_all 0.928
_refine_ls_R_factor_all 0.0602
_refine_ls_R_factor_gt 0.0503
_refine_ls_shift/su_max 0.001
_refine_ls_shift/su_mean 0.000
_refine_ls_structure_factor_coef Fsqd
_refine_ls_weighting_details 'w=1/[\s^2^(Fo^2^)+(0.0436P)^2^+8.6813P] where P=(Fo^2^+2Fc^2^)/3'
_refine_ls_weighting_scheme calc
_refine_ls_wR_factor_gt 0.1064
_refine_ls_wR_factor_ref 0.1113
_reflns_Friedel_coverage 0.000
_reflns_number_gt 7750
_reflns_number_total 8901
_reflns_threshold_expression 'I > 2\s(I)'
_cod_data_source_file d5dt00904a2.cif
_cod_data_source_block compound_16
_cod_depositor_comments 'Adding full bibliography for 7718712--7718728.cif.'
_cod_original_sg_symbol_H-M 'P 21/n'
_cod_database_code 7718713
_shelx_shelxl_version_number 2018/3
_shelx_space_group_comment
;
The symmetry employed for this shelxl refinement is uniquely defined
by the following loop, which should always be used as a source of
symmetry information in preference to the above space-group names.
They are only intended as comments.
;

loop_
_space_group_symop_operation_xyz
'x, y, z'
'-x+1/2, y+1/2, -z+1/2'
'-x, -y, -z'
'x-1/2, -y-1/2, z-1/2'

loop_
_atom_site_label
_atom_site_type_symbol
_atom_site_fract_x
_atom_site_fract_y
_atom_site_fract_z
_atom_site_U_iso_or_equiv
_atom_site_adp_type
_atom_site_occupancy
_atom_site_site_symmetry_order
_atom_site_calc_flag
_atom_site_refinement_flags_posn
_atom_site_refinement_flags_adp
_atom_site_refinement_flags_occupancy
_atom_site_disorder_assembly
_atom_site_disorder_group
C1_1 C 0.37403(17) 0.44825(10) 0.73649(13) 0.0164(4) Uani 1 1 d . . . . .
N1_1 N 0.43951(14) 0.45119(8) 0.68380(11) 0.0153(3) Uani 1 1 d . . . . .
Cu1_1 Cu 0.33914(3) 0.51115(2) 0.80446(2) 0.02142(10) Uani 1 1 d . . . . .
C2_1 C 0.44128(18) 0.39672(10) 0.64243(14) 0.0196(4) Uani 1 1 d . . . . .
H2_1 H 0.480957 0.388150 0.602551 0.024 Uiso 1 1 calc R U . . .
N2_1 N 0.33620(14) 0.39016(8) 0.72751(11) 0.0149(3) Uani 1 1 d . . . . .
C3_1 C 0.37580(18) 0.35818(10) 0.66972(14) 0.0187(4) Uani 1 1 d . . . . .
H3_1 H 0.359922 0.317207 0.652694 0.022 Uiso 1 1 calc R U . . .
C4_1 C 0.49431(18) 0.50632(10) 0.67062(13) 0.0177(4) Uani 1 1 d . . . . .
C5_1 C 0.43597(19) 0.54673(11) 0.60832(14) 0.0210(5) Uani 1 1 d . . . . .
C6_1 C 0.4893(2) 0.60046(11) 0.59791(16) 0.0272(5) Uani 1 1 d . . . . .
H6_1 H 0.452393 0.628830 0.555813 0.033 Uiso 1 1 calc R U . . .
C7_1 C 0.5954(2) 0.61280(12) 0.64828(17) 0.0302(6) Uani 1 1 d . . . . .
H7_1 H 0.630576 0.649632 0.640684 0.036 Uiso 1 1 calc R U . . .
C8_1 C 0.6507(2) 0.57193(12) 0.70960(16) 0.0274(5) Uani 1 1 d . . . . .
H8_1 H 0.723407 0.581150 0.743826 0.033 Uiso 1 1 calc R U . . .
C9_1 C 0.60157(19) 0.51748(11) 0.72201(14) 0.0211(5) Uani 1 1 d . . . . .
C10_1 C 0.31842(19) 0.53435(12) 0.55395(15) 0.0246(5) Uani 1 1 d . . . . .
H10_1 H 0.296017 0.493669 0.570334 0.030 Uiso 1 1 calc R U . . .
C11_1 C 0.3112(2) 0.53217(15) 0.45995(16) 0.0352(6) Uani 1 1 d . . . . .
H11A_1 H 0.236179 0.520198 0.427307 0.053 Uiso 1 1 calc R U . . .
H11B_1 H 0.364588 0.502579 0.450724 0.053 Uiso 1 1 calc R U . . .
H11C_1 H 0.328008 0.572339 0.441309 0.053 Uiso 1 1 calc R U . . .
C12_1 C 0.2383(2) 0.58127(17) 0.5712(2) 0.0460(8) Uani 1 1 d . . . . .
H12A_1 H 0.162802 0.571767 0.536875 0.069 Uiso 1 1 calc R U . . .
H12B_1 H 0.258921 0.621725 0.556139 0.069 Uiso 1 1 calc R U . . .
H12C_1 H 0.241830 0.580426 0.631479 0.069 Uiso 1 1 calc R U . . .
C13_1 C 0.6625(2) 0.47327(11) 0.79063(15) 0.0256(5) Uani 1 1 d . . . . .
H13_1 H 0.621950 0.433739 0.779911 0.031 Uiso 1 1 calc R U . . .
C14_1 C 0.6592(3) 0.49615(15) 0.87774(17) 0.0397(7) Uani 1 1 d . . . . .
H14A_1 H 0.691794 0.465558 0.920923 0.060 Uiso 1 1 calc R U . . .
H14B_1 H 0.582266 0.503605 0.876916 0.060 Uiso 1 1 calc R U . . .
H14C_1 H 0.701587 0.533939 0.891208 0.060 Uiso 1 1 calc R U . . .
C15_1 C 0.7806(2) 0.46169(15) 0.78833(19) 0.0395(7) Uani 1 1 d . . . . .
H15A_1 H 0.813802 0.429737 0.829118 0.059 Uiso 1 1 calc R U . . .
H15B_1 H 0.824037 0.499012 0.803267 0.059 Uiso 1 1 calc R U . . .
H15C_1 H 0.780020 0.448846 0.731124 0.059 Uiso 1 1 calc R U . . .
C16_1 C 0.25245(18) 0.36844(10) 0.76452(13) 0.0168(4) Uani 1 1 d . . . . .
C17_1 C 0.2845(2) 0.33924(10) 0.84344(14) 0.0216(5) Uani 1 1 d . . . . .
C18_1 C 0.1999(2) 0.32137(11) 0.87789(15) 0.0269(5) Uani 1 1 d . . . . .
H18_1 H 0.218364 0.301857 0.931652 0.032 Uiso 1 1 calc R U . . .
C19_1 C 0.0899(2) 0.33158(12) 0.83515(16) 0.0285(5) Uani 1 1 d . . . . .
H19_1 H 0.033854 0.318938 0.859711 0.034 Uiso 1 1 calc R U . . .
C20_1 C 0.0608(2) 0.35999(11) 0.75706(15) 0.0240(5) Uani 1 1 d . . . . .
H20_1 H -0.015230 0.366500 0.728323 0.029 Uiso 1 1 calc R U . . .
C21_1 C 0.14159(19) 0.37930(10) 0.71975(14) 0.0189(4) Uani 1 1 d . . . . .
C22_1 C 0.4058(2) 0.32936(12) 0.89179(15) 0.0280(5) Uani 1 1 d . . . . .
H22_1 H 0.449614 0.330896 0.849797 0.034 Uiso 1 1 calc R U . . .
C23_1 C 0.4478(2) 0.37989(14) 0.95625(19) 0.0416(7) Uani 1 1 d . . . . .
H23A_1 H 0.526410 0.373389 0.985295 0.062 Uiso 1 1 calc R U . . .
H23B_1 H 0.405599 0.379691 0.997971 0.062 Uiso 1 1 calc R U . . .
H23C_1 H 0.438226 0.419092 0.926932 0.062 Uiso 1 1 calc R U . . .
C24_1 C 0.4259(3) 0.26757(14) 0.9355(2) 0.0424(7) Uani 1 1 d . . . . .
H24A_1 H 0.505751 0.260543 0.958034 0.064 Uiso 1 1 calc R U . . .
H24B_1 H 0.393058 0.235755 0.894362 0.064 Uiso 1 1 calc R U . . .
H24C_1 H 0.391824 0.266754 0.982130 0.064 Uiso 1 1 calc R U . . .
C25_1 C 0.10839(19) 0.41054(11) 0.63374(14) 0.0225(5) Uani 1 1 d . . . . .
H25_1 H 0.177536 0.425921 0.622512 0.027 Uiso 1 1 calc R U . . .
C26_1 C 0.0335(3) 0.46486(13) 0.63304(18) 0.0400(7) Uani 1 1 d . . . . .
H26A_1 H 0.019381 0.486102 0.578606 0.060 Uiso 1 1 calc R U . . .
H26B_1 H 0.069751 0.492538 0.679285 0.060 Uiso 1 1 calc R U . . .
H26C_1 H -0.036825 0.450900 0.640766 0.060 Uiso 1 1 calc R U . . .
C27_1 C 0.0545(3) 0.36569(13) 0.56336(16) 0.0363(6) Uani 1 1 d . . . . .
H27A_1 H 0.035771 0.386486 0.508395 0.054 Uiso 1 1 calc R U . . .
H27B_1 H -0.013113 0.349307 0.573212 0.054 Uiso 1 1 calc R U . . .
H27C_1 H 0.106106 0.332463 0.563285 0.054 Uiso 1 1 calc R U . . .
N1_2 N 0.24400(19) 0.49541(9) 0.87846(14) 0.0281(5) Uani 1 1 d . . . . .
C2_2 C 0.0924(3) 0.46781(16) 0.9496(2) 0.0439(7) Uani 1 1 d . . . . .
H2A_2 H 0.110316 0.429201 0.979978 0.066 Uiso 1 1 calc R U . . .
H2B_2 H 0.021065 0.464306 0.905992 0.066 Uiso 1 1 calc R U . . .
H2C_2 H 0.088092 0.499922 0.989760 0.066 Uiso 1 1 calc R U . . .
C1_2 C 0.1780(2) 0.48261(11) 0.90983(16) 0.0267(5) Uani 1 1 d . . . . .
C1_3 C 0.3941(3) 0.64647(13) 0.81019(19) 0.0447(8) Uani 1 1 d . . . . .
N1_3 N 0.3748(2) 0.59684(10) 0.81189(14) 0.0333(5) Uani 1 1 d . . . . .
C2_3 C 0.4194(5) 0.71078(17) 0.8079(3) 0.097(2) Uani 1 1 d . . . . .
H2A_3 H 0.359162 0.731165 0.765632 0.145 Uiso 1 1 calc R U . . .
H2B_3 H 0.488665 0.715763 0.792742 0.145 Uiso 1 1 calc R U . . .
H2C_3 H 0.427493 0.728697 0.863961 0.145 Uiso 1 1 calc R U . . .
F1_4 F 0.56292(13) 0.11790(6) 0.61511(9) 0.0304(3) Uani 1 1 d . . . . .
F2_4 F 0.36772(12) 0.20381(7) 0.68623(9) 0.0301(3) Uani 1 1 d . . . . .
C2_4 C 0.4889(2) 0.13049(12) 0.76119(17) 0.0325(6) Uani 1 1 d . . . . .
F4_4 F 0.48156(11) 0.25878(6) 0.59054(8) 0.0229(3) Uani 1 1 d . . . . .
C4_4 C 0.7104(2) 0.27772(14) 0.6533(2) 0.0435(8) Uani 1 1 d . . . . .
F3_4 F 0.43422(16) 0.08390(7) 0.71821(11) 0.0449(4) Uani 1 1 d . . . . .
C3_4 C 0.6756(2) 0.21157(12) 0.65622(17) 0.0303(5) Uani 1 1 d . . . . .
F5_4 F 0.55753(13) 0.19388(7) 0.51374(9) 0.0328(3) Uani 1 1 d . . . . .
C5_4 C 0.3816(2) 0.15965(11) 0.52842(16) 0.0275(5) Uani 1 1 d . . . . .
F6_4 F 0.53083(13) 0.23289(7) 0.75815(9) 0.0305(3) Uani 1 1 d . . . . .
C6_4 C 0.2991(2) 0.20526(12) 0.47319(17) 0.0309(6) Uani 1 1 d . . . . .
F7_4 F 0.59361(15) 0.11426(8) 0.79405(11) 0.0423(4) Uani 1 1 d . . . . .
F8_4 F 0.44716(17) 0.14098(9) 0.82595(11) 0.0494(5) Uani 1 1 d . . . . .
F9_4 F 0.71060(13) 0.19555(7) 0.73941(10) 0.0352(4) Uani 1 1 d . . . . .
F10_4 F 0.74297(14) 0.17970(8) 0.61821(12) 0.0442(4) Uani 1 1 d . . . . .
F11_4 F 0.66317(14) 0.31373(8) 0.69695(13) 0.0485(5) Uani 1 1 d . . . . .
F12_4 F 0.68643(16) 0.29782(9) 0.57309(14) 0.0587(6) Uani 1 1 d . . . . .
F13_4 F 0.82087(14) 0.28264(10) 0.68639(16) 0.0642(6) Uani 1 1 d . . . . .
F14_4 F 0.32220(14) 0.12638(7) 0.56949(10) 0.0374(4) Uani 1 1 d . . . . .
F15_4 F 0.40302(15) 0.12008(8) 0.47066(10) 0.0417(4) Uani 1 1 d . . . . .
F16_4 F 0.21291(14) 0.17570(8) 0.42188(11) 0.0457(4) Uani 1 1 d . . . . .
F17_4 F 0.25835(13) 0.24276(7) 0.52085(11) 0.0383(4) Uani 1 1 d . . . . .
F18_4 F 0.34474(14) 0.23822(8) 0.42491(10) 0.0416(4) Uani 1 1 d . . . . .
P1_4 P 0.52288(5) 0.18857(3) 0.60092(4) 0.02130(13) Uani 1 1 d . . . . .
C1_4 C 0.4773(2) 0.18802(11) 0.70515(15) 0.0238(5) Uani 1 1 d . . . . .

loop_
_atom_site_aniso_label
_atom_site_aniso_U_11
_atom_site_aniso_U_22
_atom_site_aniso_U_33
_atom_site_aniso_U_23
_atom_site_aniso_U_13
_atom_site_aniso_U_12
C1_1 0.0142(10) 0.0179(10) 0.0150(9) 0.0022(8) 0.0009(8) 0.0005(8)
N1_1 0.0131(8) 0.0161(9) 0.0152(8) 0.0003(7) 0.0015(7) 0.0008(7)
Cu1_1 0.02567(19) 0.01661(17) 0.02242(17) -0.00369(13) 0.00760(14) -0.00129(14)
C2_1 0.0179(10) 0.0198(11) 0.0208(10) -0.0027(8) 0.0051(9) 0.0024(9)
N2_1 0.0138(8) 0.0143(8) 0.0153(8) -0.0002(7) 0.0022(7) 0.0001(7)
C3_1 0.0189(11) 0.0159(10) 0.0212(10) -0.0036(8) 0.0057(9) 0.0025(8)
C4_1 0.0171(10) 0.0170(10) 0.0190(10) 0.0010(8) 0.0049(8) -0.0013(8)
C5_1 0.0185(11) 0.0234(11) 0.0200(11) 0.0037(9) 0.0035(9) 0.0005(9)
C6_1 0.0275(13) 0.0237(12) 0.0279(12) 0.0104(10) 0.0037(10) 0.0023(10)
C7_1 0.0290(13) 0.0228(12) 0.0349(13) 0.0058(10) 0.0028(11) -0.0088(10)
C8_1 0.0204(12) 0.0269(13) 0.0285(12) 0.0022(10) -0.0035(10) -0.0068(10)
C9_1 0.0198(11) 0.0223(11) 0.0183(10) 0.0005(9) 0.0007(9) -0.0011(9)
C10_1 0.0162(11) 0.0303(12) 0.0237(11) 0.0092(10) -0.0001(9) 0.0021(10)
C11_1 0.0239(13) 0.0527(18) 0.0257(13) -0.0005(12) 0.0018(10) -0.0027(12)
C12_1 0.0240(14) 0.073(2) 0.0376(16) -0.0066(15) 0.0028(12) 0.0161(14)
C13_1 0.0221(12) 0.0254(12) 0.0232(11) 0.0042(9) -0.0035(9) -0.0052(10)
C14_1 0.0431(17) 0.0482(17) 0.0226(13) 0.0071(12) 0.0009(12) 0.0025(14)
C15_1 0.0249(13) 0.0505(18) 0.0384(15) 0.0187(13) 0.0015(11) 0.0081(12)
C16_1 0.0187(10) 0.0140(10) 0.0179(10) -0.0014(8) 0.0054(8) -0.0011(8)
C17_1 0.0247(12) 0.0178(10) 0.0221(11) 0.0015(9) 0.0065(9) 0.0015(9)
C18_1 0.0331(13) 0.0267(12) 0.0235(11) 0.0059(10) 0.0123(10) -0.0003(10)
C19_1 0.0294(13) 0.0296(13) 0.0303(13) -0.0015(10) 0.0146(11) -0.0058(11)
C20_1 0.0196(11) 0.0239(12) 0.0284(12) -0.0039(9) 0.0066(9) -0.0044(9)
C21_1 0.0189(11) 0.0153(10) 0.0213(11) -0.0033(8) 0.0036(9) -0.0037(8)
C22_1 0.0253(12) 0.0346(14) 0.0224(11) 0.0097(10) 0.0040(10) 0.0081(11)
C23_1 0.0312(15) 0.0440(17) 0.0390(16) 0.0017(13) -0.0068(12) 0.0043(13)
C24_1 0.0442(17) 0.0388(16) 0.0419(16) 0.0171(13) 0.0083(13) 0.0153(14)
C25_1 0.0177(11) 0.0247(12) 0.0220(11) 0.0009(9) 0.0005(9) -0.0004(9)
C26_1 0.0538(18) 0.0290(14) 0.0303(14) 0.0001(11) 0.0007(13) 0.0168(13)
C27_1 0.0461(17) 0.0324(14) 0.0236(12) -0.0055(11) -0.0009(11) 0.0047(12)
N1_2 0.0354(12) 0.0210(10) 0.0316(11) -0.0028(8) 0.0156(10) 0.0010(9)
C2_2 0.0339(15) 0.0544(19) 0.0504(18) -0.0161(15) 0.0233(14) -0.0149(14)
C1_2 0.0281(13) 0.0246(12) 0.0274(12) -0.0041(10) 0.0078(10) 0.0004(10)
C1_3 0.062(2) 0.0248(15) 0.0368(15) 0.0017(12) -0.0037(14) -0.0121(14)
N1_3 0.0444(13) 0.0235(11) 0.0326(12) -0.0045(9) 0.0117(10) -0.0046(10)
C2_3 0.128(4) 0.0273(19) 0.097(3) 0.016(2) -0.030(3) -0.032(2)
F1_4 0.0380(8) 0.0226(7) 0.0298(7) -0.0017(6) 0.0082(6) 0.0095(6)
F2_4 0.0287(7) 0.0297(8) 0.0359(8) 0.0008(6) 0.0156(6) 0.0022(6)
C2_4 0.0411(15) 0.0284(13) 0.0301(13) 0.0038(10) 0.0138(12) 0.0001(12)
F4_4 0.0231(7) 0.0176(6) 0.0275(7) 0.0012(5) 0.0062(5) 0.0011(5)
C4_4 0.0213(13) 0.0380(16) 0.065(2) 0.0154(15) 0.0016(13) -0.0019(12)
F3_4 0.0644(12) 0.0241(8) 0.0418(9) 0.0068(7) 0.0083(8) -0.0116(8)
C3_4 0.0260(13) 0.0307(14) 0.0339(13) 0.0045(11) 0.0078(11) 0.0071(11)
F5_4 0.0335(8) 0.0410(9) 0.0270(7) 0.0030(6) 0.0138(6) 0.0092(7)
C5_4 0.0344(14) 0.0208(11) 0.0265(12) -0.0049(9) 0.0076(10) -0.0015(10)
F6_4 0.0392(8) 0.0251(7) 0.0258(7) -0.0062(6) 0.0069(6) -0.0015(6)
C6_4 0.0265(13) 0.0278(13) 0.0341(14) -0.0011(11) 0.0020(11) -0.0012(11)
F7_4 0.0469(10) 0.0373(9) 0.0391(9) 0.0155(7) 0.0063(8) 0.0088(8)
F8_4 0.0714(13) 0.0482(10) 0.0377(9) 0.0104(8) 0.0303(9) 0.0044(9)
F9_4 0.0314(8) 0.0325(8) 0.0346(8) 0.0041(6) -0.0017(6) 0.0067(7)
F10_4 0.0309(8) 0.0496(10) 0.0542(10) 0.0046(8) 0.0157(8) 0.0163(8)
F11_4 0.0341(9) 0.0271(8) 0.0746(13) -0.0028(8) -0.0001(9) -0.0003(7)
F12_4 0.0430(10) 0.0551(12) 0.0762(14) 0.0328(10) 0.0141(10) -0.0060(9)
F13_4 0.0221(9) 0.0549(12) 0.1055(17) 0.0135(12) 0.0019(10) -0.0086(8)
F14_4 0.0398(9) 0.0265(8) 0.0415(9) 0.0014(6) 0.0041(7) -0.0124(7)
F15_4 0.0496(10) 0.0349(9) 0.0340(8) -0.0167(7) 0.0015(7) 0.0084(8)
F16_4 0.0355(9) 0.0438(10) 0.0448(10) -0.0068(8) -0.0095(7) -0.0045(8)
F17_4 0.0273(8) 0.0350(9) 0.0481(9) -0.0061(7) 0.0034(7) 0.0074(7)
F18_4 0.0402(9) 0.0430(10) 0.0357(9) 0.0120(7) 0.0014(7) 0.0020(8)
P1_4 0.0229(3) 0.0189(3) 0.0225(3) -0.0005(2) 0.0069(2) 0.0027(2)
C1_4 0.0257(12) 0.0209(11) 0.0249(11) -0.0017(9) 0.0076(10) -0.0007(9)

loop_
_atom_type_symbol
_atom_type_description
_atom_type_scat_dispersion_real
_atom_type_scat_dispersion_imag
_atom_type_scat_source
C C 0.0181 0.0091 'International Tables Vol C Tables 4.2.6.8 and 6.1.1.4'
H H 0.0000 0.0000 'International Tables Vol C Tables 4.2.6.8 and 6.1.1.4'
N N 0.0311 0.0180 'International Tables Vol C Tables 4.2.6.8 and 6.1.1.4'
F F 0.0727 0.0534 'International Tables Vol C Tables 4.2.6.8 and 6.1.1.4'
P P 0.2955 0.4335 'International Tables Vol C Tables 4.2.6.8 and 6.1.1.4'
Cu Cu -1.9646 0.5888 'International Tables Vol C Tables 4.2.6.8 and 6.1.1.4'

loop_
_geom_angle_atom_site_label_1
_geom_angle_atom_site_label_2
_geom_angle_atom_site_label_3
_geom_angle
_geom_angle_site_symmetry_1
_geom_angle_site_symmetry_3
_geom_angle_publ_flag
N1_1 C1_1 N2_1 103.53(18) . . ?
N1_1 C1_1 Cu1_1 128.47(16) . . ?
N2_1 C1_1 Cu1_1 127.97(16) . . ?
C1_1 N1_1 C2_1 111.72(18) . . ?
C1_1 N1_1 C4_1 122.65(18) . . ?
C2_1 N1_1 C4_1 125.54(18) . . ?
C1_1 Cu1_1 N1_3 131.08(10) . . ?
C1_1 Cu1_1 N1_2 121.11(9) . . ?
N1_3 Cu1_1 N1_2 107.71(9) . . ?
C3_1 C2_1 N1_1 106.65(19) . . ?
C3_1 C2_1 H2_1 126.7 . . ?
N1_1 C2_1 H2_1 126.7 . . ?
C1_1 N2_1 C3_1 111.71(18) . . ?
C1_1 N2_1 C16_1 122.90(18) . . ?
C3_1 N2_1 C16_1 124.79(18) . . ?
C2_1 C3_1 N2_1 106.39(19) . . ?
C2_1 C3_1 H3_1 126.8 . . ?
N2_1 C3_1 H3_1 126.8 . . ?
C9_1 C4_1 C5_1 123.1(2) . . ?
C9_1 C4_1 N1_1 118.64(19) . . ?
C5_1 C4_1 N1_1 118.20(19) . . ?
C6_1 C5_1 C4_1 117.4(2) . . ?
C6_1 C5_1 C10_1 120.2(2) . . ?
C4_1 C5_1 C10_1 122.4(2) . . ?
C7_1 C6_1 C5_1 120.7(2) . . ?
C7_1 C6_1 H6_1 119.7 . . ?
C5_1 C6_1 H6_1 119.7 . . ?
C8_1 C7_1 C6_1 120.5(2) . . ?
C8_1 C7_1 H7_1 119.8 . . ?
C6_1 C7_1 H7_1 119.8 . . ?
C7_1 C8_1 C9_1 121.1(2) . . ?
C7_1 C8_1 H8_1 119.5 . . ?
C9_1 C8_1 H8_1 119.5 . . ?
C8_1 C9_1 C4_1 117.2(2) . . ?
C8_1 C9_1 C13_1 120.6(2) . . ?
C4_1 C9_1 C13_1 122.1(2) . . ?
C5_1 C10_1 C11_1 111.6(2) . . ?
C5_1 C10_1 C12_1 110.7(2) . . ?
C11_1 C10_1 C12_1 111.0(2) . . ?
C5_1 C10_1 H10_1 107.8 . . ?
C11_1 C10_1 H10_1 107.8 . . ?
C12_1 C10_1 H10_1 107.8 . . ?
C10_1 C11_1 H11A_1 109.5 . . ?
C10_1 C11_1 H11B_1 109.5 . . ?
H11A_1 C11_1 H11B_1 109.5 . . ?
C10_1 C11_1 H11C_1 109.5 . . ?
H11A_1 C11_1 H11C_1 109.5 . . ?
H11B_1 C11_1 H11C_1 109.5 . . ?
C10_1 C12_1 H12A_1 109.5 . . ?
C10_1 C12_1 H12B_1 109.5 . . ?
H12A_1 C12_1 H12B_1 109.5 . . ?
C10_1 C12_1 H12C_1 109.5 . . ?
H12A_1 C12_1 H12C_1 109.5 . . ?
H12B_1 C12_1 H12C_1 109.5 . . ?
C15_1 C13_1 C9_1 112.3(2) . . ?
C15_1 C13_1 C14_1 111.5(2) . . ?
C9_1 C13_1 C14_1 109.9(2) . . ?
C15_1 C13_1 H13_1 107.7 . . ?
C9_1 C13_1 H13_1 107.7 . . ?
C14_1 C13_1 H13_1 107.7 . . ?
C13_1 C14_1 H14A_1 109.5 . . ?
C13_1 C14_1 H14B_1 109.5 . . ?
H14A_1 C14_1 H14B_1 109.5 . . ?
C13_1 C14_1 H14C_1 109.5 . . ?
H14A_1 C14_1 H14C_1 109.5 . . ?
H14B_1 C14_1 H14C_1 109.5 . . ?
C13_1 C15_1 H15A_1 109.5 . . ?
C13_1 C15_1 H15B_1 109.5 . . ?
H15A_1 C15_1 H15B_1 109.5 . . ?
C13_1 C15_1 H15C_1 109.5 . . ?
H15A_1 C15_1 H15C_1 109.5 . . ?
H15B_1 C15_1 H15C_1 109.5 . . ?
C17_1 C16_1 C21_1 123.1(2) . . ?
C17_1 C16_1 N2_1 119.4(2) . . ?
C21_1 C16_1 N2_1 117.49(19) . . ?
C18_1 C17_1 C16_1 116.9(2) . . ?
C18_1 C17_1 C22_1 121.0(2) . . ?
C16_1 C17_1 C22_1 122.0(2) . . ?
C19_1 C18_1 C17_1 121.2(2) . . ?
C19_1 C18_1 H18_1 119.4 . . ?
C17_1 C18_1 H18_1 119.4 . . ?
C20_1 C19_1 C18_1 120.6(2) . . ?
C20_1 C19_1 H19_1 119.7 . . ?
C18_1 C19_1 H19_1 119.7 . . ?
C19_1 C20_1 C21_1 120.9(2) . . ?
C19_1 C20_1 H20_1 119.6 . . ?
C21_1 C20_1 H20_1 119.6 . . ?
C20_1 C21_1 C16_1 117.4(2) . . ?
C20_1 C21_1 C25_1 120.3(2) . . ?
C16_1 C21_1 C25_1 122.3(2) . . ?
C17_1 C22_1 C23_1 110.8(2) . . ?
C17_1 C22_1 C24_1 112.3(2) . . ?
C23_1 C22_1 C24_1 110.3(2) . . ?
C17_1 C22_1 H22_1 107.7 . . ?
C23_1 C22_1 H22_1 107.7 . . ?
C24_1 C22_1 H22_1 107.7 . . ?
C22_1 C23_1 H23A_1 109.5 . . ?
C22_1 C23_1 H23B_1 109.5 . . ?
H23A_1 C23_1 H23B_1 109.5 . . ?
C22_1 C23_1 H23C_1 109.5 . . ?
H23A_1 C23_1 H23C_1 109.5 . . ?
H23B_1 C23_1 H23C_1 109.5 . . ?
C22_1 C24_1 H24A_1 109.5 . . ?
C22_1 C24_1 H24B_1 109.5 . . ?
H24A_1 C24_1 H24B_1 109.5 . . ?
C22_1 C24_1 H24C_1 109.5 . . ?
H24A_1 C24_1 H24C_1 109.5 . . ?
H24B_1 C24_1 H24C_1 109.5 . . ?
C21_1 C25_1 C26_1 111.6(2) . . ?
C21_1 C25_1 C27_1 110.9(2) . . ?
C26_1 C25_1 C27_1 111.3(2) . . ?
C21_1 C25_1 H25_1 107.6 . . ?
C26_1 C25_1 H25_1 107.6 . . ?
C27_1 C25_1 H25_1 107.6 . . ?
C25_1 C26_1 H26A_1 109.5 . . ?
C25_1 C26_1 H26B_1 109.5 . . ?
H26A_1 C26_1 H26B_1 109.5 . . ?
C25_1 C26_1 H26C_1 109.5 . . ?
H26A_1 C26_1 H26C_1 109.5 . . ?
H26B_1 C26_1 H26C_1 109.5 . . ?
C25_1 C27_1 H27A_1 109.5 . . ?
C25_1 C27_1 H27B_1 109.5 . . ?
H27A_1 C27_1 H27B_1 109.5 . . ?
C25_1 C27_1 H27C_1 109.5 . . ?
H27A_1 C27_1 H27C_1 109.5 . . ?
H27B_1 C27_1 H27C_1 109.5 . . ?
C1_2 N1_2 Cu1_1 169.1(2) . . ?
C1_2 C2_2 H2A_2 109.5 . . ?
C1_2 C2_2 H2B_2 109.5 . . ?
H2A_2 C2_2 H2B_2 109.5 . . ?
C1_2 C2_2 H2C_2 109.5 . . ?
H2A_2 C2_2 H2C_2 109.5 . . ?
H2B_2 C2_2 H2C_2 109.5 . . ?
N1_2 C1_2 C2_2 178.5(3) . . ?
N1_3 C1_3 C2_3 179.8(5) . . ?
C1_3 N1_3 Cu1_1 175.1(2) . . ?
C1_3 C2_3 H2A_3 109.5 . . ?
C1_3 C2_3 H2B_3 109.5 . . ?
H2A_3 C2_3 H2B_3 109.5 . . ?
C1_3 C2_3 H2C_3 109.5 . . ?
H2A_3 C2_3 H2C_3 109.5 . . ?
H2B_3 C2_3 H2C_3 109.5 . . ?
F3_4 C2_4 F7_4 108.3(2) . . ?
F3_4 C2_4 F8_4 107.3(2) . . ?
F7_4 C2_4 F8_4 107.2(2) . . ?
F3_4 C2_4 C1_4 111.8(2) . . ?
F7_4 C2_4 C1_4 112.1(2) . . ?
F8_4 C2_4 C1_4 109.9(2) . . ?
F11_4 C4_4 F12_4 109.0(2) . . ?
F11_4 C4_4 F13_4 107.8(3) . . ?
F12_4 C4_4 F13_4 106.7(3) . . ?
F11_4 C4_4 C3_4 112.3(2) . . ?
F12_4 C4_4 C3_4 111.1(3) . . ?
F13_4 C4_4 C3_4 109.7(2) . . ?
F9_4 C3_4 F10_4 104.99(19) . . ?
F9_4 C3_4 C4_4 105.5(2) . . ?
F10_4 C3_4 C4_4 104.6(2) . . ?
F9_4 C3_4 P1_4 113.30(18) . . ?
F10_4 C3_4 P1_4 108.04(18) . . ?
C4_4 C3_4 P1_4 119.23(18) . . ?
F14_4 C5_4 F15_4 104.2(2) . . ?
F14_4 C5_4 C6_4 105.7(2) . . ?
F15_4 C5_4 C6_4 103.9(2) . . ?
F14_4 C5_4 P1_4 114.25(17) . . ?
F15_4 C5_4 P1_4 107.83(17) . . ?
C6_4 C5_4 P1_4 119.48(17) . . ?
F18_4 C6_4 F17_4 108.5(2) . . ?
F18_4 C6_4 F16_4 107.6(2) . . ?
F17_4 C6_4 F16_4 107.0(2) . . ?
F18_4 C6_4 C5_4 112.1(2) . . ?
F17_4 C6_4 C5_4 111.4(2) . . ?
F16_4 C6_4 C5_4 110.0(2) . . ?
F5_4 P1_4 F4_4 89.86(8) . . ?
F5_4 P1_4 F1_4 92.57(8) . . ?
F4_4 P1_4 F1_4 177.56(8) . . ?
F5_4 P1_4 C5_4 84.97(10) . . ?
F4_4 P1_4 C5_4 92.20(9) . . ?
F1_4 P1_4 C5_4 88.05(10) . . ?
F5_4 P1_4 C3_4 85.04(10) . . ?
F4_4 P1_4 C3_4 92.59(10) . . ?
F1_4 P1_4 C3_4 87.59(10) . . ?
C5_4 P1_4 C3_4 168.91(11) . . ?
F5_4 P1_4 C1_4 175.99(10) . . ?
F4_4 P1_4 C1_4 86.13(9) . . ?
F1_4 P1_4 C1_4 91.43(9) . . ?
C5_4 P1_4 C1_4 95.07(11) . . ?
C3_4 P1_4 C1_4 95.24(11) . . ?
F6_4 C1_4 F2_4 104.09(18) . . ?
F6_4 C1_4 C2_4 105.59(19) . . ?
F2_4 C1_4 C2_4 105.08(19) . . ?
F6_4 C1_4 P1_4 109.86(16) . . ?
F2_4 C1_4 P1_4 109.18(15) . . ?
C2_4 C1_4 P1_4 121.62(17) . . ?

loop_
_geom_bond_atom_site_label_1
_geom_bond_atom_site_label_2
_geom_bond_distance
_geom_bond_site_symmetry_2
_geom_bond_publ_flag
C1_1 N1_1 1.358(3) . ?
C1_1 N2_1 1.360(3) . ?
C1_1 Cu1_1 1.909(2) . ?
N1_1 C2_1 1.383(3) . ?
N1_1 C4_1 1.444(3) . ?
Cu1_1 N1_3 1.938(2) . ?
Cu1_1 N1_2 1.967(2) . ?
C2_1 C3_1 1.347(3) . ?
C2_1 H2_1 0.9500 . ?
N2_1 C3_1 1.385(3) . ?
N2_1 C16_1 1.442(3) . ?
C3_1 H3_1 0.9500 . ?
C4_1 C9_1 1.396(3) . ?
C4_1 C5_1 1.397(3) . ?
C5_1 C6_1 1.397(3) . ?
C5_1 C10_1 1.520(3) . ?
C6_1 C7_1 1.384(4) . ?
C6_1 H6_1 0.9500 . ?
C7_1 C8_1 1.383(4) . ?
C7_1 H7_1 0.9500 . ?
C8_1 C9_1 1.392(3) . ?
C8_1 H8_1 0.9500 . ?
C9_1 C13_1 1.522(3) . ?
C10_1 C11_1 1.522(3) . ?
C10_1 C12_1 1.527(4) . ?
C10_1 H10_1 1.0000 . ?
C11_1 H11A_1 0.9800 . ?
C11_1 H11B_1 0.9800 . ?
C11_1 H11C_1 0.9800 . ?
C12_1 H12A_1 0.9800 . ?
C12_1 H12B_1 0.9800 . ?
C12_1 H12C_1 0.9800 . ?
C13_1 C15_1 1.521(4) . ?
C13_1 C14_1 1.530(4) . ?
C13_1 H13_1 1.0000 . ?
C14_1 H14A_1 0.9800 . ?
C14_1 H14B_1 0.9800 . ?
C14_1 H14C_1 0.9800 . ?
C15_1 H15A_1 0.9800 . ?
C15_1 H15B_1 0.9800 . ?
C15_1 H15C_1 0.9800 . ?
C16_1 C17_1 1.400(3) . ?
C16_1 C21_1 1.401(3) . ?
C17_1 C18_1 1.399(3) . ?
C17_1 C22_1 1.524(3) . ?
C18_1 C19_1 1.381(4) . ?
C18_1 H18_1 0.9500 . ?
C19_1 C20_1 1.380(4) . ?
C19_1 H19_1 0.9500 . ?
C20_1 C21_1 1.397(3) . ?
C20_1 H20_1 0.9500 . ?
C21_1 C25_1 1.520(3) . ?
C22_1 C23_1 1.524(4) . ?
C22_1 C24_1 1.527(4) . ?
C22_1 H22_1 1.0000 . ?
C23_1 H23A_1 0.9800 . ?
C23_1 H23B_1 0.9800 . ?
C23_1 H23C_1 0.9800 . ?
C24_1 H24A_1 0.9800 . ?
C24_1 H24B_1 0.9800 . ?
C24_1 H24C_1 0.9800 . ?
C25_1 C26_1 1.523(4) . ?
C25_1 C27_1 1.526(3) . ?
C25_1 H25_1 1.0000 . ?
C26_1 H26A_1 0.9800 . ?
C26_1 H26B_1 0.9800 . ?
C26_1 H26C_1 0.9800 . ?
C27_1 H27A_1 0.9800 . ?
C27_1 H27B_1 0.9800 . ?
C27_1 H27C_1 0.9800 . ?
N1_2 C1_2 1.133(3) . ?
C2_2 C1_2 1.448(4) . ?
C2_2 H2A_2 0.9800 . ?
C2_2 H2B_2 0.9800 . ?
C2_2 H2C_2 0.9800 . ?
C1_3 N1_3 1.123(4) . ?
C1_3 C2_3 1.456(4) . ?
C2_3 H2A_3 0.9800 . ?
C2_3 H2B_3 0.9800 . ?
C2_3 H2C_3 0.9800 . ?
F1_4 P1_4 1.6338(15) . ?
F2_4 C1_4 1.371(3) . ?
C2_4 F3_4 1.323(3) . ?
C2_4 F7_4 1.325(3) . ?
C2_4 F8_4 1.335(3) . ?
C2_4 C1_4 1.550(3) . ?
F4_4 P1_4 1.6264(14) . ?
C4_4 F11_4 1.321(4) . ?
C4_4 F12_4 1.341(4) . ?
C4_4 F13_4 1.346(3) . ?
C4_4 C3_4 1.528(4) . ?
C3_4 F9_4 1.358(3) . ?
C3_4 F10_4 1.381(3) . ?
C3_4 P1_4 1.946(3) . ?
F5_4 P1_4 1.6170(15) . ?
C5_4 F14_4 1.358(3) . ?
C5_4 F15_4 1.371(3) . ?
C5_4 C6_4 1.542(4) . ?
C5_4 P1_4 1.945(3) . ?
F6_4 C1_4 1.363(3) . ?
C6_4 F18_4 1.323(3) . ?
C6_4 F17_4 1.338(3) . ?
C6_4 F16_4 1.339(3) . ?
P1_4 C1_4 1.956(2) . ?
